data_2202626
loop_
_publ_author_name
'de Sousa, Alvaro S.'
'Fernandes, Manuel A.'

_publ_section_title
;
 <i>N,N</i>'-Bis(2-hydroxycyclohexyl)-<i>trans</i>-cyclohexane-1,2-diamine:
 a structure reanalysed at low temperature
;
_journal_issue 12
_journal_name_full 'Acta Crystallographica Section E'
_journal_page_first o1872
_journal_page_last o1874
_journal_paper_doi 10.1107/S1600536803024826
_journal_volume 59
_journal_year 2003
_chemical_formula_iupac 'C18 H34 N2 O2'
_chemical_formula_moiety 'C18 H34 N2 O2'
_chemical_formula_sum 'C18 H34 N2 O2'
_chemical_formula_weight 310.47
_chemical_name_systematic
;
N,N'-bis(2-hydroxycyclohexyl)-trans-cyclohexane-1,2-diamine
;
_space_group_IT_number 15
_symmetry_cell_setting monoclinic
_symmetry_space_group_name_Hall '-C 2yc'
_symmetry_space_group_name_H-M 'C 1 2/c 1'
_atom_sites_solution_hydrogens geom
_atom_sites_solution_primary direct
_atom_sites_solution_secondary difmap
_audit_creation_method SHELXL-97
_cell_angle_alpha 90.00
_cell_angle_beta 123.074(2)
_cell_angle_gamma 90.00
_cell_formula_units_Z 4
_cell_length_a 11.8682(17)
_cell_length_b 17.512(3)
_cell_length_c 10.2790(15)
_cell_measurement_reflns_used 975
_cell_measurement_temperature 123(2)
_cell_measurement_theta_max 29.29
_cell_measurement_theta_min 2.36
_cell_volume 1790.2(5)
_computing_cell_refinement 'SAINT-Plus (Bruker, 1999)'
_computing_data_collection 'SMART-NT (Bruker, 1998)'
_computing_data_reduction SAINT-Plus
_computing_molecular_graphics 'PLATON (Spek, 1990)'
_computing_publication_material 'SHELXTL (Bruker, 1999)'
_computing_structure_refinement 'SHELXL97 (Sheldrick, 1997)'
_computing_structure_solution 'SHELXS97 (Sheldrick, 1997)'
_diffrn_ambient_temperature 123(2)
_diffrn_measured_fraction_theta_full 0.995
_diffrn_measured_fraction_theta_max 0.995
_diffrn_measurement_device_type 'Bruker SMART 1K CCD'
_diffrn_measurement_method \w
_diffrn_radiation_monochromator graphite
_diffrn_radiation_source 'fine-focus sealed tube'
_diffrn_radiation_type MoK\a
_diffrn_radiation_wavelength 0.71073
_diffrn_reflns_av_R_equivalents 0.0242
_diffrn_reflns_av_sigmaI/netI 0.0217
_diffrn_reflns_limit_h_max 14
_diffrn_reflns_limit_h_min -8
_diffrn_reflns_limit_k_max 21
_diffrn_reflns_limit_k_min -21
_diffrn_reflns_limit_l_max 10
_diffrn_reflns_limit_l_min -12
_diffrn_reflns_number 5446
_diffrn_reflns_theta_full 26.50
_diffrn_reflns_theta_max 26.50
_diffrn_reflns_theta_min 2.33
_diffrn_standards_decay_% 0
_diffrn_standards_interval_count 0
_diffrn_standards_interval_time 0
_diffrn_standards_number 0
_exptl_absorpt_coefficient_mu 0.074
_exptl_absorpt_correction_type none
_exptl_crystal_colour colourless
_exptl_crystal_density_diffrn 1.152
_exptl_crystal_density_method 'not measured'
_exptl_crystal_description Plate
_exptl_crystal_F_000 688
_exptl_crystal_size_max 0.40
_exptl_crystal_size_mid 0.34
_exptl_crystal_size_min 0.12
_refine_diff_density_max 0.299
_refine_diff_density_min -0.261
_refine_ls_extinction_method none
_refine_ls_goodness_of_fit_ref 1.030
_refine_ls_hydrogen_treatment mixed
_refine_ls_matrix_type full
_refine_ls_number_parameters 108
_refine_ls_number_reflns 1852
_refine_ls_number_restraints 0
_refine_ls_restrained_S_all 1.030
_refine_ls_R_factor_all 0.0539
_refine_ls_R_factor_gt 0.0443
_refine_ls_shift/su_max 0.001
_refine_ls_shift/su_mean 0.000
_refine_ls_structure_factor_coef Fsqd
_refine_ls_weighting_details 'calc w = 1/[\s^2^(Fo^2^)+(0.0842P)^2^+0.6514P] where P = (Fo^2^+2Fc^2^)/3'
_refine_ls_weighting_scheme calc
_refine_ls_wR_factor_gt 0.1233
_refine_ls_wR_factor_ref 0.1311
_reflns_number_gt 1514
_reflns_number_total 1852
_reflns_threshold_expression I>2\s(I)
_cod_data_source_file dn6105.cif
_cod_data_source_block I
_cod_original_sg_symbol_H-M 'C 2/c'
_cod_database_code 2202626
_cod_database_fobs_code 2202626

loop_
_symmetry_equiv_pos_as_xyz
'x, y, z'
'-x, y, -z+1/2'
'x+1/2, y+1/2, z'
'-x+1/2, y+1/2, -z+1/2'
'-x, -y, -z'
'x, -y, z-1/2'
'-x+1/2, -y+1/2, -z'
'x+1/2, -y+1/2, z-1/2'

loop_
_atom_site_label
_atom_site_fract_x
_atom_site_fract_y
_atom_site_fract_z
_atom_site_U_iso_or_equiv
_atom_site_adp_type
_atom_site_calc_flag
_atom_site_refinement_flags
_atom_site_occupancy
_atom_site_disorder_assembly
_atom_site_disorder_group
_atom_site_type_symbol
N1 0.87482(11) 0.26213(6) 0.24675(12) 0.0180(3) Uani d . 1 . . N
H111 0.7916(17) 0.2784(9) 0.1813(18) 0.028(4) Uiso d . 1 . . H
O1 1.11126(8) 0.17741(5) 0.47534(10) 0.0233(3) Uani d . 1 . . O
H112 1.109(2) 0.2033(11) 0.389(2) 0.059(6) Uiso d . 1 . . H
C1 0.97922(12) 0.15161(7) 0.42255(14) 0.0190(3) Uani d . 1 . . C
H1 0.9483 0.1167 0.3321 0.023 Uiso calc R 1 . . H
C2 0.87922(12) 0.21767(7) 0.37096(13) 0.0181(3) Uani d . 1 . . C
H2 0.9082 0.2519 0.4618 0.022 Uiso calc R 1 . . H
C3 0.74017(13) 0.18527(7) 0.31501(15) 0.0213(3) Uani d . 1 . . C
H3A 0.6749 0.2277 0.2821 0.026 Uiso calc R 1 . . H
H3B 0.7102 0.1519 0.2240 0.026 Uiso calc R 1 . . H
C4 0.74285(13) 0.13952(7) 0.44323(15) 0.0236(3) Uani d . 1 . . C
H4A 0.7644 0.1740 0.5302 0.028 Uiso calc R 1 . . H
H4B 0.6528 0.1173 0.4025 0.028 Uiso calc R 1 . . H
C5 0.84701(14) 0.07554(8) 0.50288(16) 0.0255(3) Uani d . 1 . . C
H5A 0.8185 0.0370 0.4200 0.031 Uiso calc R 1 . . H
H5B 0.8526 0.0501 0.5922 0.031 Uiso calc R 1 . . H
C6 0.98533(13) 0.10659(7) 0.55290(15) 0.0232(3) Uani d . 1 . . C
H6A 1.0189 0.1401 0.6446 0.028 Uiso calc R 1 . . H
H6B 1.0491 0.0636 0.5832 0.028 Uiso calc R 1 . . H
C7 0.96625(12) 0.32917(7) 0.29608(14) 0.0181(3) Uani d . 1 . . C
H7 1.0381 0.3229 0.4086 0.022 Uiso calc R 1 . . H
C8 0.89101(13) 0.40360(7) 0.27741(15) 0.0216(3) Uani d . 1 . . C
H8A 0.8094 0.4060 0.1710 0.026 Uiso calc R 1 . . H
H8B 0.8618 0.4035 0.3511 0.026 Uiso calc R 1 . . H
C9 0.97674(13) 0.47427(7) 0.30632(14) 0.0217(3) Uani d . 1 . . C
H9A 1.0558 0.4741 0.4147 0.026 Uiso calc R 1 . . H
H9B 0.9236 0.5209 0.2908 0.026 Uiso calc R 1 . . H

loop_
_atom_site_aniso_label
_atom_site_aniso_U_11
_atom_site_aniso_U_22
_atom_site_aniso_U_33
_atom_site_aniso_U_12
_atom_site_aniso_U_13
_atom_site_aniso_U_23
N1 0.0131(5) 0.0228(6) 0.0163(5) -0.0008(4) 0.0068(4) 0.0009(4)
O1 0.0152(5) 0.0323(6) 0.0207(5) 0.0000(4) 0.0086(4) 0.0032(4)
C1 0.0159(6) 0.0231(7) 0.0185(6) -0.0006(5) 0.0097(5) -0.0015(5)
C2 0.0172(6) 0.0208(6) 0.0175(6) -0.0007(5) 0.0103(5) -0.0011(4)
C3 0.0174(6) 0.0231(7) 0.0251(6) -0.0001(5) 0.0126(5) -0.0014(5)
C4 0.0246(7) 0.0233(7) 0.0295(7) -0.0031(5) 0.0190(6) -0.0038(5)
C5 0.0286(8) 0.0231(7) 0.0301(7) -0.0020(6) 0.0194(6) 0.0005(5)
C6 0.0239(7) 0.0241(7) 0.0226(7) 0.0011(5) 0.0134(6) 0.0017(5)
C7 0.0150(6) 0.0212(6) 0.0168(6) -0.0014(5) 0.0078(5) -0.0009(4)
C8 0.0200(7) 0.0243(7) 0.0236(6) 0.0003(5) 0.0139(5) -0.0008(5)
C9 0.0226(7) 0.0213(7) 0.0222(6) -0.0001(5) 0.0129(5) -0.0017(5)

loop_
_atom_type_symbol
_atom_type_description
_atom_type_scat_dispersion_real
_atom_type_scat_dispersion_imag
_atom_type_scat_source
C C 0.0033 0.0016 'International Tables Vol C Tables 4.2.6.8 and 6.1.1.4'
H H 0.0000 0.0000 'International Tables Vol C Tables 4.2.6.8 and 6.1.1.4'
N N 0.0061 0.0033 'International Tables Vol C Tables 4.2.6.8 and 6.1.1.4'
O O 0.0106 0.0060 'International Tables Vol C Tables 4.2.6.8 and 6.1.1.4'

loop_
_geom_angle_atom_site_label_1
_geom_angle_atom_site_label_2
_geom_angle_atom_site_label_3
_geom_angle_site_symmetry_1
_geom_angle_site_symmetry_3
_geom_angle
_geom_angle_publ_flag
C2 N1 C7 . . 116.61(9) yes
C2 N1 H111 . . 109.0(10) yes
C7 N1 H111 . . 108.0(10) yes
C1 O1 H112 . . 108.5(12) ?
O1 C1 C6 . . 108.37(10) ?
O1 C1 C2 . . 112.12(10) ?
C6 C1 C2 . . 110.61(10) ?
O1 C1 H1 . . 108.6 ?
C6 C1 H1 . . 108.6 ?
C2 C1 H1 . . 108.6 ?
N1 C2 C3 . . 110.47(10) ?
N1 C2 C1 . . 110.74(9) ?
C3 C2 C1 . . 108.87(10) ?
N1 C2 H2 . . 108.9 ?
C3 C2 H2 . . 108.9 ?
C1 C2 H2 . . 108.9 ?
C4 C3 C2 . . 111.09(10) ?
C4 C3 H3A . . 109.4 ?
C2 C3 H3A . . 109.4 ?
C4 C3 H3B . . 109.4 ?
C2 C3 H3B . . 109.4 ?
H3A C3 H3B . . 108.0 ?
C5 C4 C3 . . 111.25(10) ?
C5 C4 H4A . . 109.4 ?
C3 C4 H4A . . 109.4 ?
C5 C4 H4B . . 109.4 ?
C3 C4 H4B . . 109.4 ?
H4A C4 H4B . . 108.0 ?
C4 C5 C6 . . 111.08(11) ?
C4 C5 H5A . . 109.4 ?
C6 C5 H5A . . 109.4 ?
C4 C5 H5B . . 109.4 ?
C6 C5 H5B . . 109.4 ?
H5A C5 H5B . . 108.0 ?
C1 C6 C5 . . 111.22(10) ?
C1 C6 H6A . . 109.4 ?
C5 C6 H6A . . 109.4 ?
C1 C6 H6B . . 109.4 ?
C5 C6 H6B . . 109.4 ?
H6A C6 H6B . . 108.0 ?
N1 C7 C8 . . 111.22(10) ?
N1 C7 C7 . 2_755 108.55(8) ?
C8 C7 C7 . 2_755 112.75(8) ?
N1 C7 H7 . . 108.1 ?
C8 C7 H7 . . 108.1 ?
C7 C7 H7 2_755 . 108.1 ?
C9 C8 C7 . . 112.64(10) ?
C9 C8 H8A . . 109.1 ?
C7 C8 H8A . . 109.1 ?
C9 C8 H8B . . 109.1 ?
C7 C8 H8B . . 109.1 ?
H8A C8 H8B . . 107.8 ?
C8 C9 C9 . 2_755 109.29(9) ?
C8 C9 H9A . . 109.8 ?
C9 C9 H9A 2_755 . 109.8 ?
C8 C9 H9B . . 109.8 ?
C9 C9 H9B 2_755 . 109.8 ?
H9A C9 H9B . . 108.3 ?

loop_
_geom_bond_atom_site_label_1
_geom_bond_atom_site_label_2
_geom_bond_site_symmetry_2
_geom_bond_distance
_geom_bond_publ_flag
N1 C2 . 1.4718(15) ?
N1 C7 . 1.4874(15) ?
N1 H111 . 0.885(17) ?
O1 C1 . 1.4234(15) ?
O1 H112 . 0.99(2) ?
C1 C6 . 1.5218(17) ?
C1 C2 . 1.5301(17) ?
C1 H1 . 1.0000 ?
C2 C3 . 1.5298(17) ?
C2 H2 . 1.0000 ?
C3 C4 . 1.5278(18) ?
C3 H3A . 0.9900 ?
C3 H3B . 0.9900 ?
C4 C5 . 1.5271(19) ?
C4 H4A . 0.9900 ?
C4 H4B . 0.9900 ?
C5 C6 . 1.5276(18) ?
C5 H5A . 0.9900 ?
C5 H5B . 0.9900 ?
C6 H6A . 0.9900 ?
C6 H6B . 0.9900 ?
C7 C8 . 1.5317(17) ?
C7 C7 2_755 1.539(2) ?
C7 H7 . 1.0000 ?
C8 C9 . 1.5250(17) ?
C8 H8A . 0.9900 ?
C8 H8B . 0.9900 ?
C9 C9 2_755 1.531(2) ?
C9 H9A . 0.9900 ?
C9 H9B . 0.9900 ?

loop_
_geom_hbond_atom_site_label_D
_geom_hbond_atom_site_label_H
_geom_hbond_atom_site_label_A
_geom_hbond_site_symmetry_A
_geom_hbond_distance_DH
_geom_hbond_distance_HA
_geom_hbond_distance_DA
_geom_hbond_angle_DHA
_geom_hbond_publ_flag
N1 H111 O1 8_455 0.885(17) 2.172(17) 3.0273(14) 162.2(14) yes
O1 H112 N1 2_755 0.99(2) 1.82(2) 2.8021(14) 170.3(17) yes
C8 H8A O1 8_455 0.99 2.56 3.3800(16) 140 yes

loop_
_geom_torsion_atom_site_label_1
_geom_torsion_atom_site_label_2
_geom_torsion_atom_site_label_3
_geom_torsion_atom_site_label_4
_geom_torsion_site_symmetry_1
_geom_torsion_site_symmetry_3
_geom_torsion_site_symmetry_4
_geom_torsion
_geom_torsion_publ_flag
C7 N1 C2 C3 . . . 146.80(10) ?
C7 N1 C2 C1 . . . -92.50(12) ?
O1 C1 C2 N1 . . . 57.93(12) ?
C6 C1 C2 N1 . . . 179.02(9) ?
O1 C1 C2 C3 . . . 179.58(9) ?
C6 C1 C2 C3 . . . -59.33(12) ?
N1 C2 C3 C4 . . . -179.51(9) ?
C1 C2 C3 C4 . . . 58.67(13) ?
C2 C3 C4 C5 . . . -56.49(14) ?
C3 C4 C5 C6 . . . 53.77(14) ?
O1 C1 C6 C5 . . . -178.75(10) ?
C2 C1 C6 C5 . . . 57.97(13) ?
C4 C5 C6 C1 . . . -54.68(14) ?
C2 N1 C7 C8 . . . -99.60(12) ?
C2 N1 C7 C7 . . 2_755 135.80(11) ?
N1 C7 C8 C9 . . . -172.39(9) ?
C7 C7 C8 C9 2_755 . . -50.19(16) yes
C7 C8 C9 C9 . . 2_755 58.23(15) ?
C8 C7 C7 C8 . 2_755 2_755 45.3(2) yes
N1 C7 C7 N1 . 2_755 2_755 -67.27(17) yes
